data_2237475
loop_
_publ_author_name
'Sasagawa, Kosuke'
'Sakamoto, Rei'
'Hijikata, Daichi'
'Yonezawa, Noriyuki'
'Okamoto, Akiko'

_publ_section_title
;
 (2,7-Dimethoxynaphthalen-1-yl)(4-phenoxyphenyl)methanone
;
_journal_coeditor_code GK2553
_journal_issue 3
_journal_name_full 'Acta Crystallographica Section E'
_journal_page_first o440
_journal_paper_doi 10.1107/S1600536813004820
_journal_volume 69
_journal_year 2013
_chemical_formula_iupac 'C25 H20 O4'
_chemical_formula_moiety 'C25 H20 O4'
_chemical_formula_sum 'C25 H20 O4'
_chemical_formula_weight 384.41
_chemical_name_systematic
;
(2,7-Dimethoxynaphthalen-1-yl)(4-phenoxyphenyl)methanone
;
_space_group_IT_number 14
_symmetry_cell_setting monoclinic
_symmetry_space_group_name_Hall '-P 2yn'
_symmetry_space_group_name_H-M 'P 1 21/n 1'
_atom_sites_solution_hydrogens geom
_atom_sites_solution_primary direct
_atom_sites_solution_secondary difmap
_audit_creation_method SHELXL-97
_cell_angle_alpha 90.00
_cell_angle_beta 92.4600(10)
_cell_angle_gamma 90.00
_cell_formula_units_Z 4
_cell_length_a 10.9512(2)
_cell_length_b 15.8830(3)
_cell_length_c 11.2184(2)
_cell_measurement_reflns_used 30559
_cell_measurement_temperature 193(2)
_cell_measurement_theta_max 68.23
_cell_measurement_theta_min 3.94
_cell_volume 1949.51(6)
_computing_cell_refinement 'PROCESS-AUTO (Rigaku, 1998)'
_computing_data_collection 'PROCESS-AUTO (Rigaku, 1998)'
_computing_data_reduction 'PROCESS-AUTO (Rigaku, 1998)'
_computing_molecular_graphics 'ORTEPIII (Burnett & Johnson, 1996)'
_computing_publication_material 'SHELXL97 (Sheldrick, 2008)'
_computing_structure_refinement 'SHELXL97 (Sheldrick, 2008)'
_computing_structure_solution 'SHELXS97 (Sheldrick, 2008)'
_diffrn_ambient_temperature 193(2)
_diffrn_detector_area_resol_mean 10.000
_diffrn_measured_fraction_theta_full 0.994
_diffrn_measured_fraction_theta_max 0.994
_diffrn_measurement_device_type 'Rigaku R-AXIS RAPID'
_diffrn_measurement_method \w
_diffrn_radiation_monochromator graphite
_diffrn_radiation_source 'fine-focus sealed tube'
_diffrn_radiation_type CuK\a
_diffrn_radiation_wavelength 1.54187
_diffrn_reflns_av_R_equivalents 0.0554
_diffrn_reflns_av_sigmaI/netI 0.0173
_diffrn_reflns_limit_h_max 13
_diffrn_reflns_limit_h_min -13
_diffrn_reflns_limit_k_max 17
_diffrn_reflns_limit_k_min -18
_diffrn_reflns_limit_l_max 13
_diffrn_reflns_limit_l_min -13
_diffrn_reflns_number 35423
_diffrn_reflns_theta_full 68.23
_diffrn_reflns_theta_max 68.23
_diffrn_reflns_theta_min 4.83
_diffrn_standards_interval_count 0
_diffrn_standards_interval_time 0
_exptl_absorpt_coefficient_mu 0.713
_exptl_absorpt_correction_T_max 0.871
_exptl_absorpt_correction_T_min 0.674
_exptl_absorpt_correction_type numerical
_exptl_absorpt_process_details
;
(<i>NUMABS</i>; Higashi, 1999)
;
_exptl_crystal_colour colourless
_exptl_crystal_density_diffrn 1.310
_exptl_crystal_density_method 'not measured'
_exptl_crystal_description block
_exptl_crystal_F_000 808
_exptl_crystal_size_max 0.60
_exptl_crystal_size_mid 0.40
_exptl_crystal_size_min 0.20
_refine_diff_density_max 0.205
_refine_diff_density_min -0.157
_refine_ls_extinction_coef 0.0082(4)
_refine_ls_extinction_expression Fc^*^=kFc[1+0.001xFc^2^\l^3^/sin(2\q)]^-1/4^
_refine_ls_extinction_method 'SHELXL97 (Sheldrick, 2008)'
_refine_ls_goodness_of_fit_ref 1.046
_refine_ls_hydrogen_treatment constr
_refine_ls_matrix_type full
_refine_ls_number_parameters 265
_refine_ls_number_reflns 3551
_refine_ls_number_restraints 0
_refine_ls_restrained_S_all 1.046
_refine_ls_R_factor_all 0.0406
_refine_ls_R_factor_gt 0.0373
_refine_ls_shift/su_max 0.000
_refine_ls_shift/su_mean 0.000
_refine_ls_structure_factor_coef Fsqd
_refine_ls_weighting_details 'calc w=1/[\s^2^(Fo^2^)+(0.0483P)^2^+0.5250P] where P=(Fo^2^+2Fc^2^)/3'
_refine_ls_weighting_scheme calc
_refine_ls_wR_factor_gt 0.0946
_refine_ls_wR_factor_ref 0.0974
_reflns_number_gt 3228
_reflns_number_total 3551
_reflns_threshold_expression I>2sigma(I)
_cod_data_source_file gk2553.cif
_cod_data_source_block I
_cod_original_sg_symbol_H-M 'P 21/n'
_cod_database_code 2237475
_cod_database_fobs_code 2237475

loop_
_symmetry_equiv_pos_site_id
_symmetry_equiv_pos_as_xyz
1 +X,+Y,+Z
2 1/2-X,1/2+Y,1/2-Z
3 -X,-Y,-Z
4 1/2+X,1/2-Y,1/2+Z

loop_
_atom_site_type_symbol
_atom_site_label
_atom_site_fract_x
_atom_site_fract_y
_atom_site_fract_z
_atom_site_U_iso_or_equiv
_atom_site_adp_type
_atom_site_calc_flag
_atom_site_refinement_flags
_atom_site_occupancy
_atom_site_symmetry_multiplicity
O O1 -0.00193(9) 0.35588(7) 0.60358(8) 0.0457(3) Uani d . 1 1
O O2 0.50090(9) 0.46871(7) 0.23813(9) 0.0510(3) Uani d . 1 1
O O3 0.05797(8) 0.31431(6) 0.32341(8) 0.0414(2) Uani d . 1 1
O O4 0.36378(8) 0.01835(6) 0.57454(9) 0.0410(2) Uani d . 1 1
C C1 0.15314(11) 0.39480(8) 0.47929(11) 0.0327(3) Uani d . 1 1
C C2 0.08369(12) 0.41451(9) 0.57557(11) 0.0367(3) Uani d . 1 1
C C3 0.10230(13) 0.49068(9) 0.63775(12) 0.0420(3) Uani d . 1 1
H H3 0.0522 0.5049 0.7018 0.050 Uiso calc R 1 1
C C4 0.19275(13) 0.54391(9) 0.60541(12) 0.0424(3) Uani d . 1 1
H H4 0.2050 0.5951 0.6481 0.051 Uiso calc R 1 1
C C5 0.36492(13) 0.57900(8) 0.47775(12) 0.0420(3) Uani d . 1 1
H H5 0.3788 0.6301 0.5202 0.050 Uiso calc R 1 1
C C6 0.43770(13) 0.55914(9) 0.38729(12) 0.0423(3) Uani d . 1 1
H H6 0.5013 0.5963 0.3663 0.051 Uiso calc R 1 1
C C7 0.41872(12) 0.48276(9) 0.32399(11) 0.0390(3) Uani d . 1 1
C C8 0.32550(11) 0.42964(8) 0.35051(11) 0.0349(3) Uani d . 1 1
H H8 0.3124 0.3795 0.3056 0.042 Uiso calc R 1 1
C C9 0.24795(11) 0.44941(8) 0.44540(11) 0.0328(3) Uani d . 1 1
C C10 0.26844(12) 0.52532(8) 0.51068(11) 0.0370(3) Uani d . 1 1
C C11 0.12728(10) 0.31434(8) 0.41154(10) 0.0316(3) Uani d . 1 1
C C12 0.18985(10) 0.23641(8) 0.45420(10) 0.0310(3) Uani d . 1 1
C C13 0.16678(11) 0.16053(8) 0.39508(11) 0.0334(3) Uani d . 1 1
H H13 0.1120 0.1596 0.3271 0.040 Uiso calc R 1 1
C C14 0.22189(11) 0.08668(8) 0.43339(11) 0.0347(3) Uani d . 1 1
H H14 0.2046 0.0352 0.3929 0.042 Uiso calc R 1 1
C C15 0.30315(11) 0.08859(8) 0.53203(11) 0.0325(3) Uani d . 1 1
C C16 0.32949(11) 0.16352(8) 0.59129(11) 0.0362(3) Uani d . 1 1
H H16 0.3861 0.1644 0.6578 0.043 Uiso calc R 1 1
C C17 0.27248(11) 0.23676(8) 0.55257(11) 0.0348(3) Uani d . 1 1
H H17 0.2897 0.2881 0.5934 0.042 Uiso calc R 1 1
C C18 -0.06764(14) 0.36858(11) 0.70934(13) 0.0530(4) Uani d . 1 1
H H18A -0.0098 0.3730 0.7782 0.064 Uiso calc R 1 1
H H18B -0.1227 0.3209 0.7207 0.064 Uiso calc R 1 1
H H18C -0.1155 0.4206 0.7017 0.064 Uiso calc R 1 1
C C19 0.49557(15) 0.38973(12) 0.17944(16) 0.0648(5) Uani d . 1 1
H H19A 0.4162 0.3837 0.1365 0.078 Uiso calc R 1 1
H H19B 0.5058 0.3445 0.2385 0.078 Uiso calc R 1 1
H H19C 0.5610 0.3864 0.1227 0.078 Uiso calc R 1 1
C C20 0.31156(11) -0.06082(8) 0.55142(12) 0.0349(3) Uani d . 1 1
C C21 0.22069(12) -0.08914(9) 0.62315(12) 0.0403(3) Uani d . 1 1
H H21 0.1893 -0.0538 0.6829 0.048 Uiso calc R 1 1
C C22 0.17631(12) -0.17021(9) 0.60612(13) 0.0439(3) Uani d . 1 1
H H22 0.1143 -0.1909 0.6550 0.053 Uiso calc R 1 1
C C23 0.22158(13) -0.22106(9) 0.51863(13) 0.0450(3) Uani d . 1 1
H H23 0.1908 -0.2765 0.5075 0.054 Uiso calc R 1 1
C C24 0.31210(13) -0.19118(9) 0.44695(13) 0.0446(3) Uani d . 1 1
H H24 0.3430 -0.2262 0.3865 0.054 Uiso calc R 1 1
C C25 0.35762(12) -0.11038(9) 0.46320(12) 0.0401(3) Uani d . 1 1
H H25 0.4196 -0.0895 0.4143 0.048 Uiso calc R 1 1

loop_
_atom_site_aniso_label
_atom_site_aniso_U_11
_atom_site_aniso_U_22
_atom_site_aniso_U_33
_atom_site_aniso_U_12
_atom_site_aniso_U_13
_atom_site_aniso_U_23
O1 0.0440(5) 0.0554(6) 0.0386(5) -0.0030(4) 0.0117(4) -0.0039(4)
O2 0.0424(5) 0.0667(7) 0.0443(6) -0.0153(5) 0.0065(4) -0.0021(5)
O3 0.0440(5) 0.0426(5) 0.0365(5) 0.0021(4) -0.0089(4) -0.0001(4)
O4 0.0368(5) 0.0320(5) 0.0531(6) -0.0008(4) -0.0097(4) 0.0021(4)
C1 0.0341(6) 0.0335(7) 0.0302(6) 0.0057(5) -0.0018(5) 0.0010(5)
C2 0.0363(7) 0.0410(7) 0.0325(6) 0.0064(5) -0.0005(5) 0.0016(5)
C3 0.0489(8) 0.0453(8) 0.0316(6) 0.0131(6) -0.0001(6) -0.0042(6)
C4 0.0566(8) 0.0342(7) 0.0358(7) 0.0092(6) -0.0061(6) -0.0048(5)
C5 0.0509(8) 0.0297(7) 0.0441(7) 0.0006(6) -0.0138(6) 0.0030(5)
C6 0.0433(7) 0.0391(8) 0.0437(7) -0.0077(6) -0.0100(6) 0.0103(6)
C7 0.0361(7) 0.0468(8) 0.0336(6) -0.0027(6) -0.0042(5) 0.0061(6)
C8 0.0359(7) 0.0361(7) 0.0325(6) -0.0006(5) -0.0030(5) -0.0005(5)
C9 0.0358(6) 0.0312(7) 0.0310(6) 0.0038(5) -0.0049(5) 0.0026(5)
C10 0.0445(7) 0.0307(7) 0.0349(6) 0.0066(5) -0.0088(5) 0.0022(5)
C11 0.0284(6) 0.0376(7) 0.0289(6) -0.0008(5) 0.0037(5) 0.0011(5)
C12 0.0292(6) 0.0343(7) 0.0297(6) -0.0016(5) 0.0030(5) -0.0003(5)
C13 0.0329(6) 0.0375(7) 0.0297(6) -0.0020(5) -0.0013(5) -0.0011(5)
C14 0.0364(6) 0.0319(7) 0.0358(6) -0.0030(5) -0.0002(5) -0.0039(5)
C15 0.0286(6) 0.0323(7) 0.0368(6) -0.0007(5) 0.0031(5) 0.0028(5)
C16 0.0335(6) 0.0385(7) 0.0362(7) -0.0009(5) -0.0053(5) -0.0007(5)
C17 0.0351(6) 0.0335(7) 0.0356(6) -0.0022(5) -0.0021(5) -0.0037(5)
C18 0.0490(8) 0.0731(11) 0.0377(7) 0.0016(8) 0.0115(6) 0.0004(7)
C19 0.0486(9) 0.0861(13) 0.0613(10) -0.0172(9) 0.0207(8) -0.0246(9)
C20 0.0301(6) 0.0314(7) 0.0426(7) 0.0011(5) -0.0044(5) 0.0034(5)
C21 0.0354(7) 0.0437(8) 0.0420(7) 0.0032(6) 0.0022(5) -0.0008(6)
C22 0.0355(7) 0.0472(8) 0.0492(8) -0.0043(6) 0.0027(6) 0.0101(6)
C23 0.0440(8) 0.0323(7) 0.0581(9) -0.0008(6) -0.0056(6) 0.0057(6)
C24 0.0469(8) 0.0363(8) 0.0508(8) 0.0072(6) 0.0035(6) -0.0032(6)
C25 0.0355(7) 0.0395(8) 0.0458(7) 0.0028(6) 0.0060(6) 0.0047(6)

loop_
_atom_type_symbol
_atom_type_description
_atom_type_scat_dispersion_real
_atom_type_scat_dispersion_imag
_atom_type_scat_source
C C 0.0181 0.0091 'International Tables Vol C Tables 4.2.6.8 and 6.1.1.4'
H H 0.0000 0.0000 'International Tables Vol C Tables 4.2.6.8 and 6.1.1.4'
O O 0.0492 0.0322 'International Tables Vol C Tables 4.2.6.8 and 6.1.1.4'

loop_
_geom_angle_atom_site_label_1
_geom_angle_atom_site_label_2
_geom_angle_atom_site_label_3
_geom_angle
C2 O1 C18 118.00(11)
C7 O2 C19 117.23(11)
C15 O4 C20 118.52(9)
C2 C1 C9 120.30(12)
C2 C1 C11 119.20(11)
C9 C1 C11 120.50(11)
O1 C2 C1 115.50(12)
O1 C2 C3 123.90(12)
C1 C2 C3 120.60(13)
C4 C3 C2 119.52(12)
C4 C3 H3 120.2
C2 C3 H3 120.2
C3 C4 C10 121.96(13)
C3 C4 H4 119.0
C10 C4 H4 119.0
C6 C5 C10 121.60(13)
C6 C5 H5 119.2
C10 C5 H5 119.2
C5 C6 C7 119.78(13)
C5 C6 H6 120.1
C7 C6 H6 120.1
O2 C7 C8 125.03(13)
O2 C7 C6 114.01(12)
C8 C7 C6 120.96(13)
C7 C8 C9 120.07(12)
C7 C8 H8 120.0
C9 C8 H8 120.0
C1 C9 C10 118.78(12)
C1 C9 C8 122.17(11)
C10 C9 C8 119.02(12)
C4 C10 C5 122.68(13)
C4 C10 C9 118.78(13)
C5 C10 C9 118.53(12)
O3 C11 C12 121.56(11)
O3 C11 C1 120.38(11)
C12 C11 C1 118.05(10)
C13 C12 C17 118.53(11)
C13 C12 C11 119.74(11)
C17 C12 C11 121.73(11)
C14 C13 C12 121.28(11)
C14 C13 H13 119.4
C12 C13 H13 119.4
C13 C14 C15 119.08(11)
C13 C14 H14 120.5
C15 C14 H14 120.5
O4 C15 C16 116.29(11)
O4 C15 C14 122.83(11)
C16 C15 C14 120.86(11)
C17 C16 C15 119.33(11)
C17 C16 H16 120.3
C15 C16 H16 120.3
C16 C17 C12 120.91(12)
C16 C17 H17 119.5
C12 C17 H17 119.5
O1 C18 H18A 109.5
O1 C18 H18B 109.5
H18A C18 H18B 109.5
O1 C18 H18C 109.5
H18A C18 H18C 109.5
H18B C18 H18C 109.5
O2 C19 H19A 109.5
O2 C19 H19B 109.5
H19A C19 H19B 109.5
O2 C19 H19C 109.5
H19A C19 H19C 109.5
H19B C19 H19C 109.5
C25 C20 C21 121.85(13)
C25 C20 O4 119.14(12)
C21 C20 O4 118.87(12)
C20 C21 C22 118.62(13)
C20 C21 H21 120.7
C22 C21 H21 120.7
C23 C22 C21 120.48(13)
C23 C22 H22 119.8
C21 C22 H22 119.8
C22 C23 C24 119.99(13)
C22 C23 H23 120.0
C24 C23 H23 120.0
C25 C24 C23 120.17(13)
C25 C24 H24 119.9
C23 C24 H24 119.9
C20 C25 C24 118.88(13)
C20 C25 H25 120.6
C24 C25 H25 120.6

loop_
_geom_bond_atom_site_label_1
_geom_bond_atom_site_label_2
_geom_bond_distance
O1 C2 1.3677(16)
O1 C18 1.4282(16)
O2 C7 1.3645(16)
O2 C19 1.417(2)
O3 C11 1.2203(15)
O4 C15 1.3732(15)
O4 C20 1.4011(15)
C1 C2 1.3833(17)
C1 C9 1.4174(18)
C1 C11 1.5074(17)
C2 C3 1.4070(19)
C3 C4 1.363(2)
C3 H3 0.9500
C4 C10 1.4068(19)
C4 H4 0.9500
C5 C6 1.354(2)
C5 C10 1.419(2)
C5 H5 0.9500
C6 C7 1.416(2)
C6 H6 0.9500
C7 C8 1.3670(18)
C8 C9 1.4250(18)
C8 H8 0.9500
C9 C10 1.4234(18)
C11 C12 1.4841(17)
C12 C13 1.3935(17)
C12 C17 1.3969(17)
C13 C14 1.3794(18)
C13 H13 0.9500
C14 C15 1.3903(17)
C14 H14 0.9500
C15 C16 1.3875(18)
C16 C17 1.3814(18)
C16 H16 0.9500
C17 H17 0.9500
C18 H18A 0.9800
C18 H18B 0.9800
C18 H18C 0.9800
C19 H19A 0.9800
C19 H19B 0.9800
C19 H19C 0.9800
C20 C25 1.3771(19)
C20 C21 1.3816(18)
C21 C22 1.387(2)
C21 H21 0.9500
C22 C23 1.380(2)
C22 H22 0.9500
C23 C24 1.387(2)
C23 H23 0.9500
C24 C25 1.386(2)
C24 H24 0.9500
C25 H25 0.9500

loop_
_geom_hbond_atom_site_label_D
_geom_hbond_atom_site_label_H
_geom_hbond_atom_site_label_A
_geom_hbond_site_symmetry_A
_geom_hbond_distance_DH
_geom_hbond_distance_HA
_geom_hbond_distance_DA
_geom_hbond_angle_DHA
_geom_hbond_publ_flag
C21 H21 O2 4_455 0.95 2.56 3.3738(17) 143 y
C19 H19A Cg1 2_555 0.98 2.74 3.6967(18) 164 y
C19 H19C Cg2 4_554 0.98 2.67 3.6249(18) 165 y

loop_
_geom_torsion_atom_site_label_1
_geom_torsion_atom_site_label_2
_geom_torsion_atom_site_label_3
_geom_torsion_atom_site_label_4
_geom_torsion
C18 O1 C2 C1 173.66(12)
C18 O1 C2 C3 -6.68(19)
C9 C1 C2 O1 -177.41(10)
C11 C1 C2 O1 2.18(17)
C9 C1 C2 C3 2.93(18)
C11 C1 C2 C3 -177.49(11)
O1 C2 C3 C4 177.88(12)
C1 C2 C3 C4 -2.48(19)
C2 C3 C4 C10 0.3(2)
C10 C5 C6 C7 -0.58(19)
C19 O2 C7 C8 -5.8(2)
C19 O2 C7 C6 173.69(13)
C5 C6 C7 O2 -177.64(12)
C5 C6 C7 C8 1.92(19)
O2 C7 C8 C9 177.58(11)
C6 C7 C8 C9 -1.93(19)
C2 C1 C9 C10 -1.23(17)
C11 C1 C9 C10 179.19(10)
C2 C1 C9 C8 176.92(11)
C11 C1 C9 C8 -2.66(17)
C7 C8 C9 C1 -177.51(11)
C7 C8 C9 C10 0.64(18)
C3 C4 C10 C5 -178.39(12)
C3 C4 C10 C9 1.32(19)
C6 C5 C10 C4 179.03(12)
C6 C5 C10 C9 -0.67(18)
C1 C9 C10 C4 -0.86(17)
C8 C9 C10 C4 -179.07(11)
C1 C9 C10 C5 178.86(11)
C8 C9 C10 C5 0.65(17)
C2 C1 C11 O3 93.21(15)
C9 C1 C11 O3 -87.20(15)
C2 C1 C11 C12 -87.71(14)
C9 C1 C11 C12 91.87(13)
O3 C11 C12 C13 -1.97(18)
C1 C11 C12 C13 178.96(11)
O3 C11 C12 C17 177.75(11)
C1 C11 C12 C17 -1.31(17)
C17 C12 C13 C14 1.26(18)
C11 C12 C13 C14 -179.00(11)
C12 C13 C14 C15 -0.83(18)
C20 O4 C15 C16 156.41(11)
C20 O4 C15 C14 -25.21(17)
C13 C14 C15 O4 -178.65(11)
C13 C14 C15 C16 -0.34(18)
O4 C15 C16 C17 179.47(11)
C14 C15 C16 C17 1.05(19)
C15 C16 C17 C12 -0.60(19)
C13 C12 C17 C16 -0.53(18)
C11 C12 C17 C16 179.74(11)
C15 O4 C20 C25 102.71(14)
C15 O4 C20 C21 -81.52(15)
C25 C20 C21 C22 0.82(19)
O4 C20 C21 C22 -174.82(11)
C20 C21 C22 C23 -0.5(2)
C21 C22 C23 C24 0.0(2)
C22 C23 C24 C25 0.2(2)
C21 C20 C25 C24 -0.6(2)
O4 C20 C25 C24 175.01(11)
C23 C24 C25 C20 0.1(2)

loop_
_cod_related_entry_id
_cod_related_entry_database
_cod_related_entry_code
1 ChemSpider 30658340
